data_7242740
loop_
_publ_author_name
'Thomas, Jarrod R.'
'Sulway, Scott A.'

_publ_section_title
;
 In situ tracking and characterisation of scorpionate ligands via11B-NMR
 spectroscopy
;
_journal_issue 27
_journal_name_full 'RSC Advances'
_journal_page_first 16158
_journal_page_last 16160
_journal_paper_doi 10.1039/D0RA10826J
_journal_volume 11
_journal_year 2021
_chemical_formula_moiety 'C33 H31 B1 K1 N9'
_chemical_formula_sum 'C33 H31 B K N9'
_chemical_formula_weight 603.58
_space_group_crystal_system trigonal
_space_group_IT_number 147
_space_group_name_Hall '-P 3'
_space_group_name_H-M_alt 'P -3'
_atom_sites_solution_hydrogens geom
_audit_creation_date 2020-11-27
_audit_creation_method
;
Olex2 1.2
(compiled 2018.05.29 svn.r3508 for OlexSys, GUI svn.r5506)
;
_audit_update_record
;
2020-12-07 deposited with the CCDC.	2021-04-26 downloaded from the CCDC.
;
_cell_angle_alpha 90
_cell_angle_beta 90
_cell_angle_gamma 120
_cell_formula_units_Z 2
_cell_length_a 15.2163(6)
_cell_length_b 15.2163(6)
_cell_length_c 8.1910(4)
_cell_measurement_reflns_used 9870
_cell_measurement_temperature 273.15
_cell_measurement_theta_max 23.51
_cell_measurement_theta_min 2.49
_cell_volume 1642.43(12)
_computing_cell_refinement 'SAINT v8.37A (Bruker, 2015)'
_computing_data_reduction 'SAINT v8.37A (Bruker, 2015)'
_computing_molecular_graphics 'Olex2 (Dolomanov et al., 2009)'
_computing_publication_material 'Olex2 (Dolomanov et al., 2009)'
_computing_structure_refinement 'ShelXL (Sheldrick, 2015)'
_computing_structure_solution 'SHELXT 2018/2 (Sheldrick, 2018)'
_diffrn_ambient_temperature 273.15
_diffrn_measured_fraction_theta_full 0.999
_diffrn_measured_fraction_theta_max 0.998
_diffrn_measurement_device_type 'Bruker APEX-II CCD'
_diffrn_measurement_method '\f and \w scans'
_diffrn_radiation_type MoK\a
_diffrn_radiation_wavelength 0.71073
_diffrn_reflns_av_R_equivalents 0.0677
_diffrn_reflns_av_unetI/netI 0.0213
_diffrn_reflns_Laue_measured_fraction_full 0.999
_diffrn_reflns_Laue_measured_fraction_max 0.998
_diffrn_reflns_limit_h_max 19
_diffrn_reflns_limit_h_min -19
_diffrn_reflns_limit_k_max 19
_diffrn_reflns_limit_k_min -19
_diffrn_reflns_limit_l_max 10
_diffrn_reflns_limit_l_min -10
_diffrn_reflns_number 62318
_diffrn_reflns_point_group_measured_fraction_full 0.999
_diffrn_reflns_point_group_measured_fraction_max 0.998
_diffrn_reflns_theta_full 25.242
_diffrn_reflns_theta_max 27.175
_diffrn_reflns_theta_min 2.487
_diffrn_standards_number 0
_exptl_absorpt_coefficient_mu 0.199
_exptl_absorpt_correction_T_max 0.7455
_exptl_absorpt_correction_T_min 0.5836
_exptl_absorpt_correction_type none
_exptl_absorpt_process_details
;
SADABS-2016/2 (Bruker,2016/2) was used for absorption correction.
wR2(int) was 0.1362 before and 0.0777 after correction.
The Ratio of minimum to maximum transmission is 0.7828.
The \l/2 correction factor is Not present.
;
_exptl_crystal_colour 'clear light colourless'
_exptl_crystal_colour_lustre clear
_exptl_crystal_colour_modifier light
_exptl_crystal_colour_primary colourless
_exptl_crystal_density_diffrn 1.220
_exptl_crystal_description rhombohedral
_exptl_crystal_F_000 632
_exptl_crystal_recrystallization_method 'Re-crystallisation from solvent: Acetonitrile'
_exptl_crystal_size_max 0.3
_exptl_crystal_size_mid 0.1
_exptl_crystal_size_min 0.1
_refine_diff_density_max 0.284
_refine_diff_density_min -0.593
_refine_diff_density_rms 0.039
_refine_ls_extinction_coef 0.199
_refine_ls_extinction_method none
_refine_ls_goodness_of_fit_ref 1.095
_refine_ls_hydrogen_treatment constr
_refine_ls_matrix_type full
_refine_ls_number_parameters 154
_refine_ls_number_reflns 2445
_refine_ls_number_restraints 3
_refine_ls_restrained_S_all 1.096
_refine_ls_R_factor_all 0.0646
_refine_ls_R_factor_gt 0.0466
_refine_ls_shift/su_max 0.000
_refine_ls_shift/su_mean 0.000
_refine_ls_structure_factor_coef Fsqd
_refine_ls_weighting_details 'w=1/[\s^2^(Fo^2^)+(0.0562P)^2^+0.6135P] where P=(Fo^2^+2Fc^2^)/3'
_refine_ls_weighting_scheme calc
_refine_ls_wR_factor_gt 0.1219
_refine_ls_wR_factor_ref 0.1354
_reflns_Friedel_coverage 0.000
_reflns_number_gt 1880
_reflns_number_total 2445
_reflns_threshold_expression 'I > 2\s(I)'
_cod_data_source_file d0ra10826j2.cif
_cod_data_source_block Jarrod_[KTpPh(MeCN)3]_200609
_cod_original_cell_volume 1642.42(15)
_cod_database_code 7242740
_shelx_shelxl_version_number 2016/6
_shelx_space_group_comment
;
The symmetry employed for this shelxl refinement is uniquely defined
by the following loop, which should always be used as a source of
symmetry information in preference to the above space-group names.
They are only intended as comments.
;
_shelx_estimated_absorpt_t_max 0.980
_shelx_estimated_absorpt_t_min 0.943
_olex2_refinement_description
;
1. Fixed Uiso
 At 1.2 times of:
  All B(H) groups, All C(H) groups
 At 1.5 times of:
  All C(H,H,H) groups
2. Restrained distances
 N3-C11 \\sim N3-C11A
 with sigma of 0.02
 C11-C12 \\sim C11A-C12A
 with sigma of 0.02
 N3-C12 \\sim N3-C12A
 with sigma of 0.04
3. Others
 Sof(C11A)=Sof(C12A)=Sof(H12D)=Sof(H12E)=Sof(H12F)=1-FVAR(1)
 Sof(C11)=Sof(C12)=Sof(H12A)=Sof(H12B)=Sof(H12C)=FVAR(1)
4.a Ternary CH refined with riding coordinates:
 B1(H1A)
4.b Aromatic/amide H refined with riding coordinates:
 C9(H9), C2(H2), C5(H5), C1(H1), C8(H8), C7(H7), C6(H6)
4.c Idealised Me refined as rotating group:
 C12(H12A,H12B,H12C), C12A(H12D,H12E,H12F)
;
_olex2_submission_special_instructions 'No special instructions were received'

loop_
_space_group_symop_operation_xyz
'x, y, z'
'-y, x-y, z'
'-x+y, -x, z'
'-x, -y, -z'
'y, -x+y, -z'
'x-y, x, -z'

loop_
_atom_site_label
_atom_site_type_symbol
_atom_site_fract_x
_atom_site_fract_y
_atom_site_fract_z
_atom_site_U_iso_or_equiv
_atom_site_adp_type
_atom_site_occupancy
_atom_site_site_symmetry_order
_atom_site_calc_flag
_atom_site_refinement_flags_posn
_atom_site_refinement_flags_adp
_atom_site_refinement_flags_occupancy
_atom_site_disorder_assembly
_atom_site_disorder_group
K1 K 0.333333 0.666667 0.31234(9) 0.0498(2) Uani 1 3 d S T P A .
N2 N 0.48157(11) 0.73166(11) 0.56218(17) 0.0393(3) Uani 1 1 d . . . . .
N1 N 0.44394(11) 0.70462(11) 0.71632(17) 0.0395(3) Uani 1 1 d . . . . .
C3 C 0.58030(13) 0.76025(12) 0.5720(2) 0.0392(4) Uani 1 1 d . . . . .
C4 C 0.64828(13) 0.79894(13) 0.4302(2) 0.0408(4) Uani 1 1 d . . . . .
C9 C 0.62314(16) 0.83411(15) 0.2917(2) 0.0516(5) Uani 1 1 d . . . . .
H9 H 0.561078 0.832073 0.287012 0.062 Uiso 1 1 calc R . . . .
C2 C 0.60572(15) 0.75093(17) 0.7323(3) 0.0545(5) Uani 1 1 d . . . . .
H2 H 0.668840 0.765100 0.771443 0.065 Uiso 1 1 calc R . . . .
C5 C 0.74207(16) 0.80380(16) 0.4333(3) 0.0557(5) Uani 1 1 d . . . . .
H5 H 0.760616 0.780549 0.524721 0.067 Uiso 1 1 calc R . . . .
C1 C 0.51830(15) 0.71667(16) 0.8188(3) 0.0525(5) Uani 1 1 d . . . . .
H1 H 0.511102 0.703714 0.930439 0.063 Uiso 1 1 calc R . . . .
C8 C 0.6887(2) 0.87205(18) 0.1609(3) 0.0652(6) Uani 1 1 d . . . . .
H8 H 0.670418 0.894852 0.068682 0.078 Uiso 1 1 calc R . . . .
C7 C 0.7810(2) 0.87630(19) 0.1662(3) 0.0748(7) Uani 1 1 d . . . . .
H7 H 0.825131 0.901832 0.077758 0.090 Uiso 1 1 calc R . . . .
C6 C 0.8079(2) 0.8426(2) 0.3028(3) 0.0742(7) Uani 1 1 d . . . . .
H6 H 0.870627 0.846009 0.307262 0.089 Uiso 1 1 calc R . . . .
B1 B 0.333333 0.666667 0.7687(4) 0.0398(7) Uani 1 3 d S T P . .
H1A H 0.333334 0.666667 0.888373 0.048 Uiso 1 3 calc RS T P . .
N3 N 0.4235(2) 0.8701(2) 0.1890(3) 0.0844(7) Uani 1 1 d D . . . .
C11 C 0.4267(12) 0.9415(9) 0.231(3) 0.065(3) Uani 0.52(3) 1 d D . . A 1
C12 C 0.4605(8) 1.0365(8) 0.330(3) 0.109(4) Uani 0.52(3) 1 d D . . A 1
H12A H 0.530466 1.084006 0.307460 0.163 Uiso 0.52(3) 1 calc GR . . A 1
H12B H 0.452802 1.019677 0.444481 0.163 Uiso 0.52(3) 1 calc GR . . A 1
H12C H 0.419751 1.066262 0.302857 0.163 Uiso 0.52(3) 1 calc GR . . A 1
C11A C 0.4508(13) 0.9484(10) 0.227(4) 0.072(4) Uani 0.48(3) 1 d D . . A 2
C12A C 0.4477(13) 1.0439(8) 0.226(4) 0.121(6) Uani 0.48(3) 1 d D . . A 2
H12D H 0.485331 1.084352 0.134196 0.181 Uiso 0.48(3) 1 calc GR . . A 2
H12E H 0.477264 1.080739 0.325143 0.181 Uiso 0.48(3) 1 calc GR . . A 2
H12F H 0.378549 1.028654 0.218454 0.181 Uiso 0.48(3) 1 calc GR . . A 2

loop_
_atom_site_aniso_label
_atom_site_aniso_U_11
_atom_site_aniso_U_22
_atom_site_aniso_U_33
_atom_site_aniso_U_23
_atom_site_aniso_U_13
_atom_site_aniso_U_12
K1 0.0474(3) 0.0474(3) 0.0545(5) 0.000 0.000 0.02371(14)
N2 0.0378(8) 0.0413(8) 0.0395(8) -0.0016(6) -0.0028(6) 0.0202(6)
N1 0.0398(8) 0.0407(8) 0.0374(8) 0.0007(6) -0.0031(6) 0.0198(6)
C3 0.0370(9) 0.0343(8) 0.0470(10) -0.0018(7) -0.0039(7) 0.0183(7)
C4 0.0405(9) 0.0319(8) 0.0483(10) -0.0043(7) -0.0010(7) 0.0169(7)
C9 0.0475(11) 0.0495(11) 0.0518(12) 0.0001(9) -0.0038(9) 0.0196(9)
C2 0.0409(10) 0.0695(13) 0.0534(12) 0.0067(10) -0.0085(8) 0.0280(10)
C5 0.0527(11) 0.0529(11) 0.0702(14) 0.0101(10) 0.0089(10) 0.0329(10)
C1 0.0477(11) 0.0649(13) 0.0432(10) 0.0076(9) -0.0070(8) 0.0269(10)
C8 0.0758(16) 0.0590(13) 0.0515(13) 0.0044(10) 0.0022(11) 0.0267(12)
C7 0.0825(17) 0.0671(15) 0.0753(17) 0.0112(12) 0.0341(13) 0.0378(14)
C6 0.0672(15) 0.0751(16) 0.0956(19) 0.0206(14) 0.0296(13) 0.0472(13)
B1 0.0412(11) 0.0412(11) 0.0371(17) 0.000 0.000 0.0206(5)
N3 0.0844(16) 0.0764(16) 0.0978(18) -0.0118(13) -0.0231(13) 0.0443(14)
C11 0.025(6) 0.060(5) 0.110(6) 0.013(4) 0.014(6) 0.021(4)
C12 0.087(5) 0.045(4) 0.172(11) -0.008(5) 0.023(7) 0.016(3)
C11A 0.025(7) 0.050(4) 0.134(7) 0.004(4) 0.012(7) 0.013(3)
C12A 0.121(8) 0.071(5) 0.180(16) 0.035(7) 0.069(10) 0.055(5)

loop_
_atom_type_symbol
_atom_type_description
_atom_type_scat_dispersion_real
_atom_type_scat_dispersion_imag
_atom_type_scat_source
C C 0.0033 0.0016 'International Tables Vol C Tables 4.2.6.8 and 6.1.1.4'
H H 0.0000 0.0000 'International Tables Vol C Tables 4.2.6.8 and 6.1.1.4'
B B 0.0013 0.0007 'International Tables Vol C Tables 4.2.6.8 and 6.1.1.4'
K K 0.2009 0.2494 'International Tables Vol C Tables 4.2.6.8 and 6.1.1.4'
N N 0.0061 0.0033 'International Tables Vol C Tables 4.2.6.8 and 6.1.1.4'

loop_
_geom_angle_atom_site_label_1
_geom_angle_atom_site_label_2
_geom_angle_atom_site_label_3
_geom_angle
_geom_angle_site_symmetry_1
_geom_angle_site_symmetry_3
_geom_angle_publ_flag
N2 K1 N2 73.56(5) 2_665 3_565 ?
N2 K1 N2 73.56(5) 2_665 . ?
N2 K1 N2 73.56(5) 3_565 . ?
N2 K1 N3 81.80(6) 2_665 . ?
N2 K1 N3 81.80(6) . 3_565 ?
N2 K1 N3 153.56(7) 2_665 3_565 ?
N2 K1 N3 90.58(6) . . ?
N2 K1 N3 90.58(6) 2_665 2_665 ?
N2 K1 N3 90.58(6) 3_565 3_565 ?
N2 K1 N3 81.80(6) 3_565 2_665 ?
N2 K1 N3 153.56(7) . 2_665 ?
N2 K1 N3 153.56(7) 3_565 . ?
N3 K1 N3 108.31(6) . 3_565 ?
N3 K1 N3 108.31(6) 2_665 . ?
N3 K1 N3 108.31(6) 2_665 3_565 ?
N1 N2 K1 115.03(10) . . ?
C3 N2 K1 136.37(11) . . ?
C3 N2 N1 106.01(14) . . ?
N2 N1 B1 125.90(17) . . ?
C1 N1 N2 109.83(15) . . ?
C1 N1 B1 124.27(18) . . ?
N2 C3 C4 122.19(16) . . ?
N2 C3 C2 110.24(16) . . ?
C2 C3 C4 127.53(16) . . ?
C9 C4 C3 121.78(17) . . ?
C9 C4 C5 117.89(18) . . ?
C5 C4 C3 120.31(17) . . ?
C4 C9 H9 119.5 . . ?
C8 C9 C4 121.0(2) . . ?
C8 C9 H9 119.5 . . ?
C3 C2 H2 127.4 . . ?
C1 C2 C3 105.17(16) . . ?
C1 C2 H2 127.4 . . ?
C4 C5 H5 119.5 . . ?
C6 C5 C4 121.0(2) . . ?
C6 C5 H5 119.5 . . ?
N1 C1 C2 108.74(18) . . ?
N1 C1 H1 125.6 . . ?
C2 C1 H1 125.6 . . ?
C9 C8 H8 119.9 . . ?
C7 C8 C9 120.3(2) . . ?
C7 C8 H8 119.9 . . ?
C8 C7 H7 120.1 . . ?
C8 C7 C6 119.7(2) . . ?
C6 C7 H7 120.1 . . ?
C5 C6 H6 119.9 . . ?
C7 C6 C5 120.1(2) . . ?
C7 C6 H6 119.9 . . ?
N1 B1 N1 112.57(12) 2_665 . ?
N1 B1 N1 112.57(12) 3_565 . ?
N1 B1 N1 112.57(12) 2_665 3_565 ?
N1 B1 H1A 106.2 2_665 . ?
N1 B1 H1A 106.2 . . ?
N1 B1 H1A 106.2 3_565 . ?
C11 N3 K1 135.0(13) . . ?
C11A N3 K1 142.3(17) . . ?
N3 C11 C12 158(2) . . ?
C11 C12 H12A 109.5 . . ?
C11 C12 H12B 109.5 . . ?
C11 C12 H12C 109.5 . . ?
H12A C12 H12B 109.5 . . ?
H12A C12 H12C 109.5 . . ?
H12B C12 H12C 109.5 . . ?
N3 C11A C12A 153(3) . . ?
C11A C12A H12D 109.5 . . ?
C11A C12A H12E 109.5 . . ?
C11A C12A H12F 109.5 . . ?
H12D C12A H12E 109.5 . . ?
H12D C12A H12F 109.5 . . ?
H12E C12A H12F 109.5 . . ?

loop_
_geom_bond_atom_site_label_1
_geom_bond_atom_site_label_2
_geom_bond_distance
_geom_bond_site_symmetry_2
_geom_bond_publ_flag
K1 N2 2.8325(15) 2_665 ?
K1 N2 2.8325(15) 3_565 ?
K1 N2 2.8325(15) . ?
K1 N3 2.870(3) 2_665 ?
K1 N3 2.870(3) 3_565 ?
K1 N3 2.870(3) . ?
N2 N1 1.362(2) . ?
N2 C3 1.341(2) . ?
N1 C1 1.346(2) . ?
N1 B1 1.5422(17) . ?
C3 C4 1.469(3) . ?
C3 C2 1.396(3) . ?
C4 C9 1.387(3) . ?
C4 C5 1.392(3) . ?
C9 H9 0.9300 . ?
C9 C8 1.379(3) . ?
C2 H2 0.9300 . ?
C2 C1 1.360(3) . ?
C5 H5 0.9300 . ?
C5 C6 1.380(3) . ?
C1 H1 0.9300 . ?
C8 H8 0.9300 . ?
C8 C7 1.374(4) . ?
C7 H7 0.9300 . ?
C7 C6 1.376(4) . ?
C6 H6 0.9300 . ?
B1 H1A 0.9800 . ?
N3 C11 1.116(9) . ?
N3 C11A 1.093(10) . ?
C11 C12 1.509(13) . ?
C12 H12A 0.9600 . ?
C12 H12B 0.9600 . ?
C12 H12C 0.9600 . ?
C11A C12A 1.477(14) . ?
C12A H12D 0.9600 . ?
C12A H12E 0.9600 . ?
C12A H12F 0.9600 . ?

loop_
_geom_torsion_atom_site_label_1
_geom_torsion_atom_site_label_2
_geom_torsion_atom_site_label_3
_geom_torsion_atom_site_label_4
_geom_torsion
_geom_torsion_site_symmetry_1
_geom_torsion_site_symmetry_2
_geom_torsion_site_symmetry_3
_geom_torsion_site_symmetry_4
_geom_torsion_publ_flag
K1 N2 N1 C1 164.98(12) . . . . ?
K1 N2 N1 B1 -15.56(17) . . . . ?
K1 N2 C3 C4 22.7(2) . . . . ?
K1 N2 C3 C2 -159.53(14) . . . . ?
K1 N3 C11 C12 77(5) . . . . ?
K1 N3 C11A C12A -117(5) . . . . ?
N2 N1 C1 C2 -0.6(2) . . . . ?
N2 N1 B1 N1 75.3(2) . . . 3_565 ?
N2 N1 B1 N1 -53.2(2) . . . 2_665 ?
N2 C3 C4 C9 17.9(3) . . . . ?
N2 C3 C4 C5 -163.88(17) . . . . ?
N2 C3 C2 C1 -0.7(2) . . . . ?
N1 N2 C3 C4 -177.44(15) . . . . ?
N1 N2 C3 C2 0.3(2) . . . . ?
C3 N2 N1 C1 0.17(19) . . . . ?
C3 N2 N1 B1 179.63(13) . . . . ?
C3 C4 C9 C8 178.71(18) . . . . ?
C3 C4 C5 C6 -178.2(2) . . . . ?
C3 C2 C1 N1 0.8(2) . . . . ?
C4 C3 C2 C1 176.92(17) . . . . ?
C4 C9 C8 C7 -0.5(3) . . . . ?
C4 C5 C6 C7 -0.7(4) . . . . ?
C9 C4 C5 C6 0.1(3) . . . . ?
C9 C8 C7 C6 -0.1(4) . . . . ?
C2 C3 C4 C9 -159.5(2) . . . . ?
C2 C3 C4 C5 18.7(3) . . . . ?
C5 C4 C9 C8 0.4(3) . . . . ?
C1 N1 B1 N1 -105.3(3) . . . 3_565 ?
C1 N1 B1 N1 126.2(2) . . . 2_665 ?
C8 C7 C6 C5 0.6(4) . . . . ?
B1 N1 C1 C2 179.91(15) . . . . ?
